data_7720780
loop_
_publ_author_name
'Shin, Jiehye'
'Wade, Casey R.'

_publ_section_title
;
 In or out? Adaptive metal binding by a diphosphine-based Zr metal-organic
 cage.
;
_journal_issue 16
_journal_name_full 'Dalton transactions (Cambridge, England : 2003)'
_journal_page_first 6407
_journal_page_last 6414
_journal_paper_doi 10.1039/d6dt00536e
_journal_volume 55
_journal_year 2026
_chemical_absolute_configuration ad
_chemical_formula_moiety 'C120 H114 N6 O20 P6 Zr6, 2(Cl), [+ solvents]8[C5H11NO]'
_chemical_formula_sum 'C160 H202 Cl2 N14 O28 P6 Zr6'
_chemical_formula_weight 3573.38
_chemical_name_common Zr-P2N2
_space_group_crystal_system orthorhombic
_space_group_IT_number 43
_space_group_name_Hall 'F 2 -2d'
_space_group_name_H-M_alt 'F d d 2'
_atom_sites_solution_hydrogens geom
_atom_sites_solution_primary dual
_audit_creation_date 2026-01-07
_audit_creation_method
;
Olex2 1.5
(compiled 2025.07.13 svn.rb7424aed for OlexSys, GUI svn.r7314)
;
_audit_update_record
;
2026-03-03 deposited with the CCDC.	2026-03-31 downloaded from the CCDC.
;
_cell_angle_alpha 90
_cell_angle_beta 90
_cell_angle_gamma 90
_cell_formula_units_Z 8
_cell_length_a 53.629(9)
_cell_length_b 22.341(3)
_cell_length_c 29.820(5)
_cell_measurement_reflns_used 9949
_cell_measurement_temperature 100
_cell_measurement_theta_max 16.97
_cell_measurement_theta_min 2.21
_cell_volume 35728(10)
_computing_cell_refinement 'SAINT v8.40B (Bruker, 2021)'
_computing_data_collection 'APEX5 v2023.9-RC115 (Bruker, 2023)'
_computing_data_reduction 'SAINT v8.40B (Bruker, 2021)'
_computing_molecular_graphics 'Olex2 1.5 (Dolomanov et al., 2009)'
_computing_publication_material 'Olex2 1.5 (Dolomanov et al., 2009)'
_computing_structure_refinement 'SHELXL 2018/3 (Sheldrick, 2015)'
_computing_structure_solution 'ShelXT (Sheldrick, 2015)'
_diffrn_ambient_temperature 100
_diffrn_detector 'Bruker Photon III area detector'
_diffrn_detector_area_resol_mean 10.5
_diffrn_detector_type 'CMOS area detector'
_diffrn_measured_fraction_theta_full 0.998
_diffrn_measured_fraction_theta_max 0.998
_diffrn_measurement_device 'Kappa Four-Circle Diffractometer'
_diffrn_measurement_device_type 'Bruker D8 Venture'
_diffrn_measurement_method '\w and \f scans'
_diffrn_radiation_monochromator 'Double Bounce Multilayer Mirrors'
_diffrn_radiation_probe x-ray
_diffrn_radiation_type MoK\a
_diffrn_radiation_wavelength 0.71073
_diffrn_radiation_xray_symbol K-L~3~
_diffrn_reflns_av_R_equivalents 0.2086
_diffrn_reflns_av_unetI/netI 0.0534
_diffrn_reflns_Laue_measured_fraction_full 0.998
_diffrn_reflns_Laue_measured_fraction_max 0.998
_diffrn_reflns_limit_h_max 44
_diffrn_reflns_limit_h_min -44
_diffrn_reflns_limit_k_max 18
_diffrn_reflns_limit_k_min -18
_diffrn_reflns_limit_l_max 24
_diffrn_reflns_limit_l_min -24
_diffrn_reflns_number 165892
_diffrn_reflns_point_group_measured_fraction_full 0.998
_diffrn_reflns_point_group_measured_fraction_max 0.998
_diffrn_reflns_theta_full 17.270
_diffrn_reflns_theta_max 17.270
_diffrn_reflns_theta_min 1.975
_diffrn_source 'Micro Focus Rotating Anode'
_diffrn_source_current 50.0
_diffrn_source_power 2.5
_diffrn_source_type 'Bruker TXS'
_diffrn_source_voltage 50.0
_diffrn_standards_number 0
_exptl_absorpt_coefficient_mu 0.488
_exptl_absorpt_correction_T_max 0.0317
_exptl_absorpt_correction_T_min 0.0194
_exptl_absorpt_correction_type multi-scan
_exptl_absorpt_process_details
;
SADABS-2016/2 (Bruker,2016/2) was used for absorption correction.
wR2(int) was 0.1253 before and 0.1029 after correction.
The Ratio of minimum to maximum transmission is 0.6120.
The \l/2 correction factor is Not present.
;
_exptl_crystal_colour 'clear light yellow'
_exptl_crystal_colour_lustre clear
_exptl_crystal_colour_modifier light
_exptl_crystal_colour_primary yellow
_exptl_crystal_density_diffrn 1.329
_exptl_crystal_description block
_exptl_crystal_F_000 14784
_exptl_crystal_recrystallization_method 'Solvothermal synthesis'
_exptl_crystal_size_max 0.3
_exptl_crystal_size_mid 0.15
_exptl_crystal_size_min 0.1
_refine_diff_density_max 0.629
_refine_diff_density_min -0.313
_refine_diff_density_rms 0.065
_refine_ls_abs_structure_details
;
 Refined as an inversion twin.
;
_refine_ls_abs_structure_Flack 0.42(10)
_refine_ls_extinction_method none
_refine_ls_goodness_of_fit_ref 1.036
_refine_ls_hydrogen_treatment constr
_refine_ls_matrix_type full
_refine_ls_number_parameters 628
_refine_ls_number_reflns 5462
_refine_ls_number_restraints 917
_refine_ls_restrained_S_all 0.976
_refine_ls_R_factor_all 0.0686
_refine_ls_R_factor_gt 0.0531
_refine_ls_shift/su_max 0.023
_refine_ls_shift/su_mean 0.000
_refine_ls_structure_factor_coef Fsqd
_refine_ls_weighting_details 'w=1/[\s^2^(Fo^2^)+(0.0920P)^2^+174.1122P] where P=(Fo^2^+2Fc^2^)/3'
_refine_ls_weighting_scheme calc
_refine_ls_wR_factor_gt 0.1354
_refine_ls_wR_factor_ref 0.1471
_reflns_Friedel_coverage 0.941
_reflns_Friedel_fraction_full 0.997
_reflns_Friedel_fraction_max 0.997
_reflns_number_gt 4413
_reflns_number_total 5462
_reflns_threshold_expression 'I > 2\s(I)'
_cod_data_source_file d6dt00536e2.cif
_cod_data_source_block Zr-P2N2
_cod_depositor_comments
;
The following automatic conversions were performed:

data item '_diffrn_radiation_probe' value 'X-ray' was changed to
'x-ray' in accordance with the
/home/data/users/saulius/crontab/automatic-downloads/rss-feeds/RSC/lib/dictionaries/cif_core.dic
dictionary named 'cif_core.dic' version 2.4.2 last updated on
2011-04-26.

Automatic conversion script
Id: cif_fix_values 8170 2020-07-09 18:12:32Z antanas 

 Adding full bibliography for 7720780--7720784.cif.
;
_cod_original_cell_volume 35729(10)
_cod_database_code 7720780
_shelx_shelxl_version_number 2018/3
_shelx_space_group_comment
;
The symmetry employed for this shelxl refinement is uniquely defined
by the following loop, which should always be used as a source of
symmetry information in preference to the above space-group names.
They are only intended as comments.
;
_olex2_refinement_description
;
1. Twinned data refinement
 Scales: 0.58(10)
 0.42(10)
2. Fixed Uiso
 At 1.2 times of:
  All C(H) groups, All C(H,H) groups, All O(H) groups
3. Rigid body (RIGU) restrains
 All non-hydrogen atoms
 with sigma for 1-2 distances of 0.002 and sigma for 1-3 distances of 0.002
 All non-hydrogen atoms
 with sigma for 1-2 distances of 0.004 and sigma for 1-3 distances of 0.004
4. Others
 Fixed Sof: Cl2(0.666667) Cl1(0.333333)
5.a Secondary CH2 refined with riding coordinates:
 C41(H41a,H41b), C38(H38a,H38b), C39(H39a,H39b), C23(H23a,H23b), C24(H24a,
 H24b), C40(H40a,H40b)
5.b Aromatic/amide H refined with riding coordinates:
 O3(H3), C13(H13), C15(H15), C14(H14), C11(H11), C12(H12), C59(H59), C58(H58),
 C56(H56), C55(H55), C22(H22), C21(H21), C19(H19), C18(H18), C43(H43), C44(H44),
  C45(H45), C46(H46), C47(H47), C37(H37), C36(H36), C34(H34), C33(H33),
 C30(H30), C29(H29), C28(H28), C27(H27), C26(H26), C53(H53), C52(H52), C51(H51),
  C50(H50), C49(H49), C2(H2), C3(H3a), C4(H4), C5(H5), C1(H1), O1(H1a), O2(H2a),
  C10(H10), C6(H6), C7(H7), C8(H8), C9(H9)
5.c Fitted pentagon refined as free rotating group:
 C13(C15,C14,C11,C12), C2(C3,C4,C5,C1), C10(C6,C7,C8,C9)
5.d Fitted hexagon refined as free rotating group:
 C54(C59,C58,C57,C56,C55), C17(C22,C21,C20,C19,C18), C42(C43,C44,C45,C46,C47),
 C32(C37,C36,C35,C34,C33), C25(C30,C29,C28,C27,C26), C48(C53,C52,C51,C50,C49)
;
_smtbx_masks_void_probe_radius 1.2
_smtbx_masks_void_truncation_radius 1.2
_olex2_submission_special_instructions 'No special instructions were received'

loop_
_space_group_symop_operation_xyz
'x, y, z'
'-x, -y, z'
'x+1/4, -y+1/4, z+1/4'
'-x+1/4, y+1/4, z+1/4'
'x, y+1/2, z+1/2'
'-x, -y+1/2, z+1/2'
'x+1/4, -y+3/4, z+3/4'
'-x+1/4, y+3/4, z+3/4'
'x+1/2, y, z+1/2'
'-x+1/2, -y, z+1/2'
'x+3/4, -y+1/4, z+3/4'
'-x+3/4, y+1/4, z+3/4'
'x+1/2, y+1/2, z'
'-x+1/2, -y+1/2, z'
'x+3/4, -y+3/4, z+1/4'
'-x+3/4, y+3/4, z+1/4'

loop_
_atom_site_label
_atom_site_type_symbol
_atom_site_fract_x
_atom_site_fract_y
_atom_site_fract_z
_atom_site_U_iso_or_equiv
_atom_site_adp_type
_atom_site_occupancy
_atom_site_site_symmetry_order
_atom_site_calc_flag
_atom_site_refinement_flags_posn
_atom_site_refinement_flags_adp
_atom_site_refinement_flags_occupancy
_atom_site_disorder_assembly
_atom_site_disorder_group
Zr1 Zr 0.52805(4) 0.16489(9) 0.47002(7) 0.0540(7) Uani 1 1 d . . . . .
Zr3 Zr 0.46575(4) 0.16243(9) 0.46932(7) 0.0517(7) Uani 1 1 d . . . . .
Zr2 Zr 0.49670(4) 0.16048(9) 0.56646(6) 0.0477(7) Uani 1 1 d . . . . .
P1 P 0.46114(12) 0.5077(3) 0.2732(2) 0.0611(19) Uani 1 1 d . . . . .
P3 P 0.41179(12) 0.4944(3) 0.6799(2) 0.0641(19) Uani 1 1 d . . . . .
P2 P 0.37267(11) 0.5082(3) 0.5603(2) 0.0628(18) Uani 1 1 d . . . . .
Cl2 Cl 0.44278(15) -0.0038(3) 0.5588(3) 0.055(2) Uani 0.6667 1 d . . P . .
O8 O 0.5174(3) 0.2363(7) 0.4225(4) 0.067(4) Uani 1 1 d . . . . .
O10 O 0.4548(2) 0.7653(6) 0.5119(5) 0.050(4) Uani 1 1 d . . . . .
O9 O 0.4763(3) 0.7675(5) 0.5765(4) 0.048(4) Uani 1 1 d . . . . .
O6 O 0.4470(2) 0.2358(6) 0.5098(5) 0.061(4) Uani 1 1 d . . . . .
O7 O 0.4747(3) 0.2364(7) 0.4228(4) 0.073(4) Uani 1 1 d . . . . .
O3 O 0.4973(2) 0.1216(7) 0.4421(4) 0.070(3) Uani 1 1 d . . . . .
H3 H 0.497530 0.090232 0.421534 0.084 Uiso 1 1 calc R U . . .
O5 O 0.4689(3) 0.2313(6) 0.5749(4) 0.057(3) Uani 1 1 d . . . . .
C60 C 0.4595(4) 0.7473(8) 0.5521(7) 0.030(4) Uani 1 1 d . . . . .
N3 N 0.3912(3) 0.5880(7) 0.6277(6) 0.054(4) Uani 1 1 d . . . . .
N1 N 0.4968(3) 0.4160(7) 0.2645(5) 0.048(4) Uani 1 1 d . . . . .
C41 C 0.3691(4) 0.5716(9) 0.6013(7) 0.057(5) Uani 1 1 d . . . . .
H41A H 0.363769 0.606733 0.584759 0.068 Uiso 1 1 calc R U . . .
H41B H 0.355851 0.561354 0.621979 0.068 Uiso 1 1 calc R U . . .
C31 C 0.4518(4) 0.2531(10) 0.5494(8) 0.050(5) Uani 1 1 d . . . . .
C13 C 0.4740(2) 0.1256(9) 0.6362(5) 0.083(6) Uani 1 1 d G . . . .
H13 H 0.456737 0.129123 0.635458 0.100 Uiso 1 1 calc R U . . .
C15 C 0.4881(3) 0.0756(7) 0.6212(5) 0.081(5) Uani 1 1 d G . . . .
H15 H 0.481605 0.040545 0.609018 0.098 Uiso 1 1 calc R U . . .
C14 C 0.5137(3) 0.0884(7) 0.6282(5) 0.071(5) Uani 1 1 d G . . . .
H14 H 0.526987 0.063217 0.621417 0.086 Uiso 1 1 calc R U . . .
C11 C 0.5155(3) 0.1463(7) 0.6475(5) 0.080(6) Uani 1 1 d G . . . .
H11 H 0.530166 0.165807 0.655521 0.096 Uiso 1 1 calc R U . . .
C12 C 0.4910(4) 0.1694(7) 0.6524(5) 0.090(7) Uani 1 1 d G . . . .
H12 H 0.486749 0.206540 0.664198 0.108 Uiso 1 1 calc R U . . .
C54 C 0.4095(2) 0.6174(5) 0.6065(5) 0.046(5) Uani 1 1 d G . . . .
C59 C 0.4307(3) 0.6351(6) 0.6299(4) 0.075(7) Uani 1 1 d G . . . .
H59 H 0.433785 0.619740 0.658344 0.090 Uiso 1 1 calc R U . . .
C58 C 0.4472(2) 0.6757(6) 0.6108(4) 0.053(5) Uani 1 1 d G . . . .
H58 H 0.461352 0.687558 0.626512 0.064 Uiso 1 1 calc R U . . .
C57 C 0.4425(2) 0.6987(6) 0.5683(4) 0.062(6) Uani 1 1 d G . . . .
C56 C 0.4214(3) 0.6810(6) 0.5449(4) 0.065(6) Uani 1 1 d G . . . .
H56 H 0.418282 0.696401 0.516445 0.078 Uiso 1 1 calc R U . . .
C55 C 0.4049(2) 0.6404(6) 0.5640(5) 0.069(7) Uani 1 1 d G . . . .
H55 H 0.390714 0.628583 0.548276 0.083 Uiso 1 1 calc R U . . .
C17 C 0.4968(3) 0.3011(6) 0.3740(4) 0.060(6) Uani 1 1 d G . . . .
C22 C 0.5194(2) 0.3170(6) 0.3544(5) 0.077(7) Uani 1 1 d G . . . .
H22 H 0.534199 0.300808 0.365030 0.092 Uiso 1 1 calc R U . . .
C21 C 0.5197(2) 0.3571(6) 0.3187(5) 0.064(6) Uani 1 1 d G . . . .
H21 H 0.534832 0.367810 0.305602 0.077 Uiso 1 1 calc R U . . .
C20 C 0.4976(3) 0.3814(5) 0.3028(4) 0.046(5) Uani 1 1 d G . . . .
C19 C 0.4750(2) 0.3654(6) 0.3224(5) 0.053(5) Uani 1 1 d G . . . .
H19 H 0.460203 0.381614 0.311766 0.064 Uiso 1 1 calc R U . . .
C18 C 0.4747(2) 0.3253(6) 0.3580(5) 0.072(7) Uani 1 1 d G . . . .
H18 H 0.459570 0.314613 0.371194 0.086 Uiso 1 1 calc R U . . .
N2 N 0.3851(4) 0.4181(8) 0.6238(7) 0.080(5) Uani 1 1 d . . . . .
C42 C 0.3432(2) 0.5144(7) 0.5305(5) 0.059(6) Uani 1 1 d G . . . .
C43 C 0.3284(3) 0.5655(6) 0.5307(6) 0.099(8) Uani 1 1 d G . . . .
H43 H 0.332953 0.598180 0.548206 0.119 Uiso 1 1 calc R U . . .
C44 C 0.3069(3) 0.5677(7) 0.5048(7) 0.131(11) Uani 1 1 d G . . . .
H44 H 0.297016 0.601852 0.504981 0.157 Uiso 1 1 calc R U . . .
C45 C 0.3002(3) 0.5188(9) 0.4787(6) 0.126(11) Uani 1 1 d G . . . .
H45 H 0.285751 0.520225 0.461365 0.152 Uiso 1 1 calc R U . . .
C46 C 0.3149(3) 0.4676(8) 0.4785(5) 0.099(8) Uani 1 1 d G . . . .
H46 H 0.310422 0.434926 0.460973 0.118 Uiso 1 1 calc R U . . .
C47 C 0.3365(3) 0.4654(6) 0.5044(6) 0.103(9) Uani 1 1 d G . . . .
H47 H 0.346358 0.431253 0.504197 0.123 Uiso 1 1 calc R U . . .
C38 C 0.3864(4) 0.4395(9) 0.6713(7) 0.066(6) Uani 1 1 d . . . . .
H38A H 0.389050 0.405503 0.690948 0.080 Uiso 1 1 calc R U . . .
H38B H 0.370629 0.457799 0.679402 0.080 Uiso 1 1 calc R U . . .
C32 C 0.4374(3) 0.3014(6) 0.5641(5) 0.064(6) Uani 1 1 d G . . . .
C37 C 0.4185(3) 0.3268(7) 0.5383(4) 0.092(8) Uani 1 1 d G . . . .
H37 H 0.417034 0.316785 0.508179 0.110 Uiso 1 1 calc R U . . .
C36 C 0.4019(3) 0.3670(7) 0.5576(5) 0.082(7) Uani 1 1 d G . . . .
H36 H 0.389337 0.383997 0.540368 0.098 Uiso 1 1 calc R U . . .
C35 C 0.4042(3) 0.3819(6) 0.6027(5) 0.060(6) Uani 1 1 d G . . . .
C34 C 0.4230(3) 0.3566(7) 0.6285(4) 0.088(8) Uani 1 1 d G . . . .
H34 H 0.424497 0.366565 0.658646 0.106 Uiso 1 1 calc R U . . .
C33 C 0.4396(3) 0.3163(7) 0.6092(5) 0.102(9) Uani 1 1 d G . . . .
H33 H 0.452193 0.299353 0.626458 0.122 Uiso 1 1 calc R U . . .
C16 C 0.4963(5) 0.2536(10) 0.4046(9) 0.072(7) Uani 1 1 d . . . . .
C39 C 0.3630(4) 0.4424(9) 0.6003(8) 0.064(6) Uani 1 1 d . . . . .
H39A H 0.351031 0.456739 0.622172 0.077 Uiso 1 1 calc R U . . .
H39B H 0.355160 0.410866 0.582967 0.077 Uiso 1 1 calc R U . . .
C25 C 0.4323(3) 0.5171(6) 0.2410(6) 0.062(6) Uani 1 1 d G . . . .
C30 C 0.4326(3) 0.5175(7) 0.1943(6) 0.106(10) Uani 1 1 d G . . . .
H30 H 0.447651 0.516892 0.178998 0.127 Uiso 1 1 calc R U . . .
C29 C 0.4102(4) 0.5190(7) 0.1707(5) 0.097(8) Uani 1 1 d G . . . .
H29 H 0.410399 0.519254 0.139485 0.116 Uiso 1 1 calc R U . . .
C28 C 0.3877(3) 0.5199(7) 0.1936(7) 0.102(9) Uani 1 1 d G . . . .
H28 H 0.372744 0.520892 0.177766 0.122 Uiso 1 1 calc R U . . .
C27 C 0.3874(3) 0.5195(8) 0.2402(7) 0.123(10) Uani 1 1 d G . . . .
H27 H 0.372342 0.520168 0.255561 0.148 Uiso 1 1 calc R U . . .
C26 C 0.4098(3) 0.5181(7) 0.2639(5) 0.098(9) Uani 1 1 d G . . . .
H26 H 0.409594 0.517806 0.295075 0.117 Uiso 1 1 calc R U . . .
C48 C 0.4134(3) 0.4908(6) 0.7409(4) 0.061(5) Uani 1 1 d G . . . .
C53 C 0.3925(2) 0.4921(6) 0.7683(5) 0.065(6) Uani 1 1 d G . . . .
H53 H 0.376639 0.493819 0.755590 0.078 Uiso 1 1 calc R U . . .
C52 C 0.3951(3) 0.4907(5) 0.8146(5) 0.060(6) Uani 1 1 d G . . . .
H52 H 0.381116 0.491558 0.832953 0.072 Uiso 1 1 calc R U . . .
C51 C 0.4188(3) 0.4881(6) 0.8336(4) 0.074(6) Uani 1 1 d G . . . .
H51 H 0.420590 0.487233 0.864614 0.089 Uiso 1 1 calc R U . . .
C50 C 0.4398(2) 0.4869(6) 0.8062(6) 0.097(8) Uani 1 1 d G . . . .
H50 H 0.455589 0.485168 0.818911 0.116 Uiso 1 1 calc R U . . .
C49 C 0.4371(2) 0.4883(6) 0.7599(5) 0.077(6) Uani 1 1 d G . . . .
H49 H 0.451112 0.487429 0.741547 0.092 Uiso 1 1 calc R U . . .
C2 C 0.4428(3) 0.0729(6) 0.4426(6) 0.091(5) Uani 1 1 d G . . . .
H2 H 0.449794 0.035366 0.447383 0.110 Uiso 1 1 calc R U . . .
C3 C 0.4472(3) 0.1104(9) 0.4050(5) 0.090(6) Uani 1 1 d G . . . .
H3A H 0.457526 0.101751 0.380777 0.109 Uiso 1 1 calc R U . . .
C4 C 0.4330(3) 0.1635(7) 0.4107(5) 0.091(6) Uani 1 1 d G . . . .
H4 H 0.432409 0.195744 0.390974 0.109 Uiso 1 1 calc R U . . .
C5 C 0.4199(3) 0.1589(8) 0.4519(6) 0.090(5) Uani 1 1 d G . . . .
H5 H 0.409154 0.187451 0.463883 0.108 Uiso 1 1 calc R U . . .
C1 C 0.4259(3) 0.1029(8) 0.4716(5) 0.091(5) Uani 1 1 d G . . . .
H1 H 0.419899 0.088332 0.498746 0.110 Uiso 1 1 calc R U . . .
C23 C 0.5202(4) 0.4300(11) 0.2411(7) 0.076(7) Uani 1 1 d . . . . .
H23A H 0.516496 0.443686 0.210960 0.091 Uiso 1 1 calc R U . . .
H23B H 0.530259 0.394142 0.238916 0.091 Uiso 1 1 calc R U . . .
C24 C 0.4731(4) 0.4402(8) 0.2430(7) 0.052(5) Uani 1 1 d . . . . .
H24A H 0.460391 0.409237 0.243176 0.063 Uiso 1 1 calc R U . . .
H24B H 0.476473 0.450548 0.211960 0.063 Uiso 1 1 calc R U . . .
C40 C 0.3923(4) 0.5657(9) 0.6742(7) 0.057(5) Uani 1 1 d . . . . .
H40A H 0.375491 0.557669 0.684609 0.069 Uiso 1 1 calc R U . . .
H40B H 0.399355 0.596514 0.693217 0.069 Uiso 1 1 calc R U . . .
O4 O 0.4963(2) 0.1889(6) 0.5014(4) 0.040(3) Uani 1 1 d . . . . .
O1 O 0.5255(2) 0.1182(6) 0.5312(4) 0.061(4) Uani 1 1 d . . . . .
H1A H 0.535123 0.085871 0.540521 0.074 Uiso 1 1 calc R U . . .
O2 O 0.4695(2) 0.1151(6) 0.5304(4) 0.053(3) Uani 1 1 d . . . . .
H2A H 0.460743 0.081078 0.539255 0.063 Uiso 1 1 calc R U . . .
C10 C 0.5632(3) 0.0905(7) 0.4589(6) 0.103(6) Uani 1 1 d G . . . .
H10 H 0.563978 0.056322 0.476612 0.124 Uiso 1 1 calc R U . . .
C6 C 0.5511(3) 0.0955(8) 0.4167(6) 0.100(6) Uani 1 1 d G . . . .
H6 H 0.542510 0.065188 0.401989 0.120 Uiso 1 1 calc R U . . .
C7 C 0.5544(3) 0.1550(9) 0.4010(5) 0.086(6) Uani 1 1 d G . . . .
H7 H 0.548308 0.170476 0.374199 0.104 Uiso 1 1 calc R U . . .
C8 C 0.5685(3) 0.1868(6) 0.4335(6) 0.080(5) Uani 1 1 d G . . . .
H8 H 0.573359 0.226682 0.431648 0.095 Uiso 1 1 calc R U . . .
C9 C 0.5740(3) 0.1469(9) 0.4692(5) 0.094(6) Uani 1 1 d G . . . .
H9 H 0.583044 0.156131 0.494942 0.113 Uiso 1 1 calc R U . . .
Cl1 Cl 0.500000 0.000000 0.3834(4) 0.064(4) Uani 0.6667 2 d S T P . .

loop_
_atom_site_aniso_label
_atom_site_aniso_U_11
_atom_site_aniso_U_22
_atom_site_aniso_U_33
_atom_site_aniso_U_23
_atom_site_aniso_U_13
_atom_site_aniso_U_12
Zr1 0.0555(15) 0.0638(15) 0.0427(15) 0.0032(13) -0.0034(12) -0.0018(12)
Zr3 0.0521(15) 0.0620(15) 0.0410(15) -0.0029(12) -0.0009(12) -0.0054(12)
Zr2 0.0506(16) 0.0514(14) 0.0412(14) 0.0013(12) -0.0013(12) -0.0022(12)
P1 0.055(4) 0.075(5) 0.053(4) 0.000(4) 0.004(3) 0.002(4)
P3 0.057(4) 0.072(5) 0.064(5) -0.005(4) 0.002(4) 0.001(4)
P2 0.057(4) 0.069(4) 0.063(4) 0.000(4) -0.005(4) -0.005(3)
Cl2 0.063(6) 0.044(5) 0.059(6) 0.001(5) -0.015(5) -0.002(4)
O8 0.066(8) 0.109(10) 0.028(9) 0.019(7) 0.023(7) 0.003(7)
O10 0.037(8) 0.060(10) 0.053(8) 0.008(7) 0.005(7) -0.012(7)
O9 0.067(10) 0.031(8) 0.047(9) -0.018(7) 0.005(7) -0.016(7)
O6 0.046(8) 0.084(9) 0.054(7) -0.001(7) -0.008(6) 0.006(7)
O7 0.072(8) 0.110(9) 0.038(8) 0.019(7) -0.014(6) -0.016(7)
O3 0.079(7) 0.110(9) 0.022(7) -0.023(7) 0.004(6) -0.012(7)
O5 0.065(10) 0.063(8) 0.042(8) -0.009(6) -0.005(6) -0.005(6)
C60 0.032(11) 0.018(10) 0.041(9) -0.012(8) 0.016(7) 0.003(7)
N3 0.056(10) 0.045(10) 0.060(9) -0.004(8) 0.012(7) -0.005(8)
N1 0.056(8) 0.052(11) 0.037(10) 0.002(7) -0.014(7) -0.027(8)
C41 0.058(12) 0.051(10) 0.062(12) 0.006(11) 0.011(9) -0.009(10)
C31 0.048(12) 0.055(12) 0.048(9) 0.005(8) 0.006(8) -0.015(8)
C13 0.099(12) 0.121(14) 0.029(10) 0.022(9) 0.007(10) 0.020(10)
C15 0.101(13) 0.099(11) 0.044(11) 0.015(9) 0.000(9) 0.003(9)
C14 0.098(12) 0.084(12) 0.032(10) 0.003(9) 0.000(9) 0.009(9)
C11 0.111(13) 0.088(14) 0.041(10) -0.003(10) -0.020(10) 0.021(10)
C12 0.121(16) 0.117(14) 0.032(9) -0.006(10) -0.007(10) 0.034(11)
C54 0.047(10) 0.027(11) 0.064(11) 0.002(9) 0.012(8) 0.010(8)
C59 0.061(13) 0.101(17) 0.062(14) 0.034(12) 0.001(9) -0.024(11)
C58 0.043(11) 0.064(13) 0.052(11) 0.013(10) 0.013(9) 0.003(9)
C57 0.069(13) 0.063(13) 0.054(11) 0.014(10) -0.002(9) -0.032(10)
C56 0.066(13) 0.074(15) 0.056(13) 0.001(10) 0.000(9) -0.030(10)
C55 0.058(13) 0.083(16) 0.067(12) 0.014(11) -0.004(10) -0.026(10)
C17 0.069(10) 0.049(13) 0.063(14) 0.005(9) 0.014(10) 0.011(10)
C22 0.065(11) 0.087(17) 0.079(17) 0.037(11) 0.006(11) 0.009(12)
C21 0.070(10) 0.064(15) 0.057(15) 0.014(9) -0.014(10) -0.017(11)
C20 0.069(10) 0.027(12) 0.043(11) -0.003(7) -0.009(9) -0.018(9)
C19 0.075(10) 0.032(13) 0.053(14) 0.003(8) 0.005(10) -0.005(10)
C18 0.068(11) 0.071(16) 0.076(17) 0.031(11) 0.005(11) -0.003(11)
N2 0.081(12) 0.087(14) 0.072(10) -0.013(9) -0.010(9) 0.017(9)
C42 0.045(13) 0.070(14) 0.062(13) 0.022(9) 0.001(10) -0.022(9)
C43 0.095(18) 0.102(15) 0.10(2) 0.016(14) -0.014(14) 0.018(12)
C44 0.11(2) 0.14(2) 0.14(3) 0.040(17) -0.037(16) 0.013(16)
C45 0.082(19) 0.17(2) 0.13(2) 0.033(18) -0.027(17) -0.011(14)
C46 0.067(16) 0.137(18) 0.092(19) 0.026(16) -0.025(13) -0.042(12)
C47 0.074(16) 0.110(16) 0.12(2) -0.023(14) -0.038(14) -0.007(13)
C38 0.066(14) 0.066(11) 0.067(10) -0.004(10) 0.011(9) -0.019(11)
C32 0.070(13) 0.055(12) 0.066(11) -0.004(10) -0.003(10) -0.006(9)
C37 0.104(17) 0.096(18) 0.074(13) -0.022(13) -0.019(12) 0.033(12)
C36 0.093(16) 0.080(17) 0.074(11) -0.022(12) -0.016(11) 0.017(11)
C35 0.076(14) 0.040(13) 0.064(11) -0.001(10) 0.000(9) -0.006(9)
C34 0.105(16) 0.093(18) 0.067(12) -0.011(12) -0.007(11) 0.034(12)
C33 0.124(19) 0.110(19) 0.071(12) -0.020(13) -0.023(12) 0.057(15)
C16 0.077(9) 0.062(14) 0.078(16) 0.021(10) 0.002(9) -0.001(10)
C39 0.066(12) 0.041(10) 0.085(14) 0.018(11) 0.000(10) -0.008(10)
C25 0.079(12) 0.029(13) 0.078(11) 0.020(13) 0.002(11) -0.007(10)
C30 0.079(14) 0.16(3) 0.080(12) 0.006(17) -0.005(11) -0.010(17)
C29 0.092(15) 0.089(18) 0.111(16) 0.018(16) -0.028(10) -0.028(17)
C28 0.081(14) 0.09(2) 0.130(15) -0.012(19) -0.031(13) -0.041(16)
C27 0.087(13) 0.15(3) 0.130(16) 0.00(2) -0.020(13) -0.001(18)
C26 0.073(12) 0.13(2) 0.090(16) 0.026(16) 0.002(9) -0.016(15)
C48 0.065(11) 0.048(13) 0.069(11) 0.000(9) -0.002(7) -0.003(11)
C53 0.073(11) 0.042(13) 0.079(11) -0.014(13) 0.004(9) -0.012(12)
C52 0.056(11) 0.047(13) 0.078(11) 0.001(13) 0.010(10) 0.025(12)
C51 0.068(12) 0.049(15) 0.106(14) -0.008(13) -0.012(9) 0.011(14)
C50 0.052(12) 0.13(2) 0.109(12) 0.004(17) -0.021(10) 0.017(15)
C49 0.072(11) 0.053(15) 0.106(12) -0.003(14) -0.017(10) -0.005(12)
C2 0.085(13) 0.101(11) 0.088(13) -0.002(9) -0.030(10) -0.022(9)
C3 0.104(13) 0.118(13) 0.050(10) -0.020(9) -0.036(9) -0.019(10)
C4 0.086(12) 0.115(14) 0.071(11) 0.002(9) -0.038(9) -0.022(9)
C5 0.078(10) 0.119(13) 0.074(13) -0.003(10) -0.036(8) -0.019(9)
C1 0.076(11) 0.107(12) 0.092(14) 0.003(10) -0.018(9) -0.036(9)
C23 0.066(11) 0.101(18) 0.060(16) 0.017(13) 0.003(10) -0.020(12)
C24 0.064(10) 0.045(12) 0.048(13) -0.004(10) -0.014(9) -0.014(9)
C40 0.044(13) 0.061(11) 0.067(10) 0.007(9) 0.014(9) 0.018(10)
O4 0.027(6) 0.073(8) 0.019(6) 0.007(5) -0.006(4) -0.014(5)
O1 0.059(8) 0.088(10) 0.037(7) 0.017(7) -0.006(5) 0.012(7)
O2 0.062(8) 0.060(7) 0.036(6) 0.011(5) 0.003(5) -0.027(6)
C10 0.099(13) 0.121(14) 0.090(14) 0.010(12) 0.031(10) 0.026(10)
C6 0.101(13) 0.116(12) 0.082(13) -0.021(12) 0.032(10) 0.007(10)
C7 0.078(13) 0.126(15) 0.056(11) -0.010(10) 0.023(9) 0.012(10)
C8 0.072(10) 0.111(13) 0.055(13) -0.013(10) 0.027(9) 0.017(9)
C9 0.077(10) 0.139(17) 0.067(13) -0.001(11) 0.017(9) 0.022(11)
Cl1 0.063(9) 0.051(8) 0.077(9) 0.000 0.000 -0.008(6)

loop_
_atom_type_symbol
_atom_type_description
_atom_type_scat_dispersion_real
_atom_type_scat_dispersion_imag
_atom_type_scat_source
C C 0.0033 0.0016 'International Tables Vol C Tables 4.2.6.8 and 6.1.1.4'
H H 0.0000 0.0000 'International Tables Vol C Tables 4.2.6.8 and 6.1.1.4'
Cl Cl 0.1484 0.1585 'International Tables Vol C Tables 4.2.6.8 and 6.1.1.4'
N N 0.0061 0.0033 'International Tables Vol C Tables 4.2.6.8 and 6.1.1.4'
O O 0.0106 0.0060 'International Tables Vol C Tables 4.2.6.8 and 6.1.1.4'
P P 0.1023 0.0942 'International Tables Vol C Tables 4.2.6.8 and 6.1.1.4'
Zr Zr -2.9673 0.5597 'International Tables Vol C Tables 4.2.6.8 and 6.1.1.4'

loop_
_geom_angle_atom_site_label_1
_geom_angle_atom_site_label_2
_geom_angle_atom_site_label_3
_geom_angle
_geom_angle_site_symmetry_1
_geom_angle_site_symmetry_3
_geom_angle_publ_flag
Zr2 Zr1 Zr3 60.04(6) . . ?
O8 Zr1 Zr3 75.5(4) . . ?
O8 Zr1 Zr2 116.4(3) . . ?
O8 Zr1 C10 125.6(5) . . ?
O8 Zr1 C6 99.5(6) . . ?
O8 Zr1 C7 71.5(5) . . ?
O8 Zr1 C8 78.6(5) . . ?
O8 Zr1 C9 111.5(6) . . ?
O10 Zr1 Zr3 115.7(3) 2_665 . ?
O10 Zr1 Zr2 75.0(3) 2_665 . ?
O10 Zr1 O8 87.7(5) 2_665 . ?
O10 Zr1 C10 103.2(6) 2_665 . ?
O10 Zr1 C6 125.8(5) 2_665 . ?
O10 Zr1 C7 107.1(6) 2_665 . ?
O10 Zr1 C8 75.1(5) 2_665 . ?
O10 Zr1 C9 72.9(5) 2_665 . ?
O3 Zr1 Zr3 36.8(4) . . ?
O3 Zr1 Zr2 86.1(4) . . ?
O3 Zr1 O8 82.8(6) . . ?
O3 Zr1 O10 152.4(5) . 2_665 ?
O3 Zr1 O1 93.8(5) . . ?
O3 Zr1 C10 103.4(6) . . ?
O3 Zr1 C6 81.5(5) . . ?
O3 Zr1 C7 94.4(5) . . ?
O3 Zr1 C8 127.5(5) . . ?
O3 Zr1 C9 134.6(6) . . ?
O4 Zr1 Zr3 33.1(3) . . ?
O4 Zr1 Zr2 35.0(3) . . ?
O4 Zr1 O8 83.5(5) . . ?
O4 Zr1 O10 84.3(5) . 2_665 ?
O4 Zr1 O3 68.9(5) . . ?
O4 Zr1 O1 71.0(5) . . ?
O4 Zr1 C10 149.7(5) . . ?
O4 Zr1 C6 149.7(5) . . ?
O4 Zr1 C7 151.8(5) . . ?
O4 Zr1 C8 153.1(5) . . ?
O4 Zr1 C9 151.7(5) . . ?
O1 Zr1 Zr3 86.2(4) . . ?
O1 Zr1 Zr2 37.4(4) . . ?
O1 Zr1 O8 153.7(5) . . ?
O1 Zr1 O10 83.5(5) . 2_665 ?
O1 Zr1 C10 80.6(5) . . ?
O1 Zr1 C6 105.7(6) . . ?
O1 Zr1 C7 134.8(5) . . ?
O1 Zr1 C8 122.3(6) . . ?
O1 Zr1 C9 89.5(5) . . ?
C10 Zr1 Zr3 137.1(4) . . ?
C10 Zr1 Zr2 118.0(4) . . ?
C10 Zr1 C6 32.49(19) . . ?
C6 Zr1 Zr3 118.2(4) . . ?
C6 Zr1 Zr2 140.1(5) . . ?
C7 Zr1 Zr3 123.8(4) . . ?
C7 Zr1 Zr2 172.1(4) . . ?
C7 Zr1 C10 54.2(2) . . ?
C7 Zr1 C6 32.69(18) . . ?
C8 Zr1 Zr3 151.2(4) . . ?
C8 Zr1 Zr2 145.8(4) . . ?
C8 Zr1 C10 54.5(2) . . ?
C8 Zr1 C6 54.5(2) . . ?
C8 Zr1 C7 33.11(17) . . ?
C8 Zr1 C9 33.17(18) . . ?
C9 Zr1 Zr3 169.8(5) . . ?
C9 Zr1 Zr2 120.1(4) . . ?
C9 Zr1 C10 32.77(18) . . ?
C9 Zr1 C6 54.3(2) . . ?
C9 Zr1 C7 54.7(2) . . ?
Zr2 Zr3 Zr1 59.85(6) . . ?
O6 Zr3 Zr1 115.4(3) . . ?
O6 Zr3 Zr2 76.7(3) . . ?
O6 Zr3 C2 122.2(6) . . ?
O6 Zr3 C3 125.2(5) . . ?
O6 Zr3 C4 93.0(6) . . ?
O6 Zr3 C5 72.5(5) . . ?
O6 Zr3 C1 89.5(6) . . ?
O7 Zr3 Zr1 76.9(4) . . ?
O7 Zr3 Zr2 116.5(4) . . ?
O7 Zr3 O6 83.7(5) . . ?
O7 Zr3 C2 120.6(6) . . ?
O7 Zr3 C3 87.2(6) . . ?
O7 Zr3 C4 72.8(5) . . ?
O7 Zr3 C5 96.2(6) . . ?
O7 Zr3 C1 126.7(5) . . ?
O3 Zr3 Zr1 36.8(4) . . ?
O3 Zr3 Zr2 86.0(4) . . ?
O3 Zr3 O6 151.9(5) . . ?
O3 Zr3 O7 84.6(6) . . ?
O3 Zr3 C2 85.6(6) . . ?
O3 Zr3 C3 79.4(5) . . ?
O3 Zr3 C4 107.7(6) . . ?
O3 Zr3 C5 134.3(5) . . ?
O3 Zr3 C1 117.8(6) . . ?
O3 Zr3 O2 92.3(5) . . ?
C2 Zr3 Zr1 120.7(4) . . ?
C2 Zr3 Zr2 121.0(4) . . ?
C2 Zr3 C5 54.8(2) . . ?
C2 Zr3 C1 33.01(18) . . ?
C3 Zr3 Zr1 114.7(4) . . ?
C3 Zr3 Zr2 150.9(5) . . ?
C3 Zr3 C2 33.45(18) . . ?
C3 Zr3 C4 33.46(18) . . ?
C3 Zr3 C5 55.0(2) . . ?
C3 Zr3 C1 55.0(2) . . ?
C4 Zr3 Zr1 135.5(4) . . ?
C4 Zr3 Zr2 164.7(4) . . ?
C4 Zr3 C2 55.2(2) . . ?
C4 Zr3 C5 33.02(17) . . ?
C4 Zr3 C1 54.8(2) . . ?
C5 Zr3 Zr1 168.4(4) . . ?
C5 Zr3 Zr2 131.7(4) . . ?
C5 Zr3 C1 32.77(17) . . ?
C1 Zr3 Zr1 149.0(5) . . ?
C1 Zr3 Zr2 113.0(3) . . ?
O4 Zr3 Zr1 33.6(3) . . ?
O4 Zr3 Zr2 34.6(3) . . ?
O4 Zr3 O6 84.1(5) . . ?
O4 Zr3 O7 84.2(5) . . ?
O4 Zr3 O3 69.4(5) . . ?
O4 Zr3 C2 143.4(5) . . ?
O4 Zr3 C3 148.3(5) . . ?
O4 Zr3 C4 157.1(5) . . ?
O4 Zr3 C5 156.3(5) . . ?
O4 Zr3 C1 147.6(5) . . ?
O4 Zr3 O2 70.0(5) . . ?
O2 Zr3 Zr1 84.8(3) . . ?
O2 Zr3 Zr2 36.9(3) . . ?
O2 Zr3 O6 86.9(5) . . ?
O2 Zr3 O7 153.3(5) . . ?
O2 Zr3 C2 85.4(5) . . ?
O2 Zr3 C3 118.3(6) . . ?
O2 Zr3 C4 132.8(5) . . ?
O2 Zr3 C5 104.7(6) . . ?
O2 Zr3 C1 78.0(5) . . ?
Zr1 Zr2 Zr3 60.11(6) . . ?
O9 Zr2 Zr1 76.2(4) 2_665 . ?
O9 Zr2 Zr3 116.0(3) 2_665 . ?
O9 Zr2 O5 84.5(5) 2_665 . ?
O9 Zr2 C13 115.6(6) 2_665 . ?
O9 Zr2 C15 125.5(5) 2_665 . ?
O9 Zr2 C14 97.2(5) 2_665 . ?
O9 Zr2 C11 73.1(5) 2_665 . ?
O9 Zr2 C12 83.5(5) 2_665 . ?
O5 Zr2 Zr1 115.0(4) . . ?
O5 Zr2 Zr3 75.6(4) . . ?
O5 Zr2 C13 78.5(5) . . ?
O5 Zr2 C15 109.9(6) . . ?
O5 Zr2 C14 127.0(5) . . ?
O5 Zr2 C11 104.0(5) . . ?
O5 Zr2 C12 75.5(5) . . ?
C13 Zr2 Zr1 163.8(5) . . ?
C13 Zr2 Zr3 118.5(4) . . ?
C13 Zr2 C15 32.48(17) . . ?
C13 Zr2 C14 53.0(2) . . ?
C13 Zr2 C11 52.7(2) . . ?
C13 Zr2 C12 32.17(17) . . ?
C15 Zr2 Zr1 131.9(4) . . ?
C15 Zr2 Zr3 118.4(3) . . ?
C15 Zr2 C14 31.93(16) . . ?
C15 Zr2 C11 52.6(2) . . ?
C15 Zr2 C12 53.1(2) . . ?
C14 Zr2 Zr1 116.8(3) . . ?
C14 Zr2 Zr3 142.5(4) . . ?
C14 Zr2 C11 31.38(16) . . ?
C11 Zr2 Zr1 127.0(4) . . ?
C11 Zr2 Zr3 170.6(3) . . ?
C12 Zr2 Zr1 155.8(5) . . ?
C12 Zr2 Zr3 143.0(4) . . ?
C12 Zr2 C14 52.4(2) . . ?
C12 Zr2 C11 31.51(16) . . ?
O4 Zr2 Zr1 34.4(3) . . ?
O4 Zr2 Zr3 33.6(3) . . ?
O4 Zr2 O9 84.7(5) . 2_665 ?
O4 Zr2 O5 83.1(5) . . ?
O4 Zr2 C13 150.6(4) . . ?
O4 Zr2 C15 147.1(5) . . ?
O4 Zr2 C14 149.9(5) . . ?
O4 Zr2 C11 155.7(5) . . ?
O4 Zr2 C12 156.4(5) . . ?
O4 Zr2 O1 70.7(5) . . ?
O4 Zr2 O2 69.7(4) . . ?
O1 Zr2 Zr1 37.6(3) . . ?
O1 Zr2 Zr3 86.4(3) . . ?
O1 Zr2 O9 84.9(5) . 2_665 ?
O1 Zr2 O5 152.5(5) . . ?
O1 Zr2 C13 128.9(5) . . ?
O1 Zr2 C15 96.9(6) . . ?
O1 Zr2 C14 79.6(5) . . ?
O1 Zr2 C11 97.1(5) . . ?
O1 Zr2 C12 128.3(5) . . ?
O2 Zr2 Zr1 85.6(3) . . ?
O2 Zr2 Zr3 37.6(3) . . ?
O2 Zr2 O9 153.6(5) . 2_665 ?
O2 Zr2 O5 86.2(5) . . ?
O2 Zr2 C13 86.4(5) . . ?
O2 Zr2 C15 80.8(5) . . ?
O2 Zr2 C14 108.0(5) . . ?
O2 Zr2 C11 133.2(5) . . ?
O2 Zr2 C12 117.8(6) . . ?
O2 Zr2 O1 92.2(5) . . ?
C25 P1 C23 95.4(9) . 2_665 ?
C25 P1 C24 97.3(8) . . ?
C24 P1 C23 99.2(10) . 2_665 ?
C38 P3 C40 97.9(10) . . ?
C48 P3 C38 98.3(9) . . ?
C48 P3 C40 98.7(8) . . ?
C41 P2 C39 98.3(10) . . ?
C42 P2 C41 100.0(9) . . ?
C42 P2 C39 97.2(8) . . ?
C16 O8 Zr1 134.3(15) . . ?
C60 O10 Zr1 131.9(13) . 2_665 ?
C60 O9 Zr2 131.9(13) . 2_665 ?
C31 O6 Zr3 128.6(15) . . ?
C16 O7 Zr3 131.3(15) . . ?
Zr1 O3 H3 126.8 . . ?
Zr3 O3 Zr1 106.4(6) . . ?
Zr3 O3 H3 126.8 . . ?
C31 O5 Zr2 133.7(14) . . ?
O10 C60 C57 114.0(17) . . ?
O9 C60 O10 125.0(19) . . ?
O9 C60 C57 121.0(18) . . ?
C41 N3 C40 116.9(16) . . ?
C54 N3 C41 117.4(16) . . ?
C54 N3 C40 125.4(17) . . ?
C20 N1 C23 119.0(15) . . ?
C20 N1 C24 125.1(15) . . ?
C23 N1 C24 116.0(16) . . ?
P2 C41 H41A 108.0 . . ?
P2 C41 H41B 108.0 . . ?
N3 C41 P2 117.1(14) . . ?
N3 C41 H41A 108.0 . . ?
N3 C41 H41B 108.0 . . ?
H41A C41 H41B 107.3 . . ?
O6 C31 O5 125(2) . . ?
O6 C31 C32 114(2) . . ?
O5 C31 C32 120(2) . . ?
Zr2 C13 H13 115.7 . . ?
C15 C13 Zr2 74.3(6) . . ?
C15 C13 H13 126.0 . . ?
C15 C13 C12 108.0 . . ?
C12 C13 Zr2 76.1(6) . . ?
C12 C13 H13 126.0 . . ?
Zr2 C15 H15 116.3 . . ?
C13 C15 Zr2 73.2(6) . . ?
C13 C15 H15 126.0 . . ?
C14 C15 Zr2 76.6(6) . . ?
C14 C15 C13 108.0 . . ?
C14 C15 H15 126.0 . . ?
Zr2 C14 H14 119.1 . . ?
C15 C14 Zr2 71.5(6) . . ?
C15 C14 H14 126.0 . . ?
C15 C14 C11 108.0 . . ?
C11 C14 Zr2 75.3(6) . . ?
C11 C14 H14 126.0 . . ?
Zr2 C11 H11 120.2 . . ?
C14 C11 Zr2 73.3(6) . . ?
C14 C11 H11 126.0 . . ?
C14 C11 C12 108.0 . . ?
C12 C11 Zr2 72.4(6) . . ?
C12 C11 H11 126.0 . . ?
Zr2 C12 H12 118.1 . . ?
C13 C12 Zr2 71.7(6) . . ?
C13 C12 C11 108.0 . . ?
C13 C12 H12 126.0 . . ?
C11 C12 Zr2 76.1(6) . . ?
C11 C12 H12 126.0 . . ?
N3 C54 C59 120.1(12) . . ?
N3 C54 C55 118.6(12) . . ?
C59 C54 C55 120.0 . . ?
C54 C59 H59 120.0 . . ?
C54 C59 C58 120.0 . . ?
C58 C59 H59 120.0 . . ?
C59 C58 H58 120.0 . . ?
C57 C58 C59 120.0 . . ?
C57 C58 H58 120.0 . . ?
C58 C57 C60 117.0(12) . . ?
C58 C57 C56 120.0 . . ?
C56 C57 C60 122.7(12) . . ?
C57 C56 H56 120.0 . . ?
C55 C56 C57 120.0 . . ?
C55 C56 H56 120.0 . . ?
C54 C55 H55 120.0 . . ?
C56 C55 C54 120.0 . . ?
C56 C55 H55 120.0 . . ?
C22 C17 C18 120.0 . . ?
C22 C17 C16 119.2(14) . . ?
C18 C17 C16 120.0(14) . . ?
C17 C22 H22 120.0 . . ?
C17 C22 C21 120.0 . . ?
C21 C22 H22 120.0 . . ?
C22 C21 H21 120.0 . . ?
C20 C21 C22 120.0 . . ?
C20 C21 H21 120.0 . . ?
N1 C20 C21 121.9(12) . . ?
N1 C20 C19 117.7(11) . . ?
C19 C20 C21 120.0 . . ?
C20 C19 H19 120.0 . . ?
C20 C19 C18 120.0 . . ?
C18 C19 H19 120.0 . . ?
C17 C18 H18 120.0 . . ?
C19 C18 C17 120.0 . . ?
C19 C18 H18 120.0 . . ?
C35 N2 C38 123.7(17) . . ?
C35 N2 C39 124.5(18) . . ?
C39 N2 C38 111.7(18) . . ?
C43 C42 P2 123.7(10) . . ?
C43 C42 C47 120.0 . . ?
C47 C42 P2 116.2(10) . . ?
C42 C43 H43 120.0 . . ?
C44 C43 C42 120.0 . . ?
C44 C43 H43 120.0 . . ?
C43 C44 H44 120.0 . . ?
C43 C44 C45 120.0 . . ?
C45 C44 H44 120.0 . . ?
C44 C45 H45 120.0 . . ?
C46 C45 C44 120.0 . . ?
C46 C45 H45 120.0 . . ?
C45 C46 H46 120.0 . . ?
C47 C46 C45 120.0 . . ?
C47 C46 H46 120.0 . . ?
C42 C47 H47 120.0 . . ?
C46 C47 C42 120.0 . . ?
C46 C47 H47 120.0 . . ?
P3 C38 H38A 109.2 . . ?
P3 C38 H38B 109.2 . . ?
N2 C38 P3 112.2(15) . . ?
N2 C38 H38A 109.2 . . ?
N2 C38 H38B 109.2 . . ?
H38A C38 H38B 107.9 . . ?
C37 C32 C31 122.9(15) . . ?
C37 C32 C33 120.0 . . ?
C33 C32 C31 116.1(15) . . ?
C32 C37 H37 120.0 . . ?
C32 C37 C36 120.0 . . ?
C36 C37 H37 120.0 . . ?
C37 C36 H36 120.0 . . ?
C35 C36 C37 120.0 . . ?
C35 C36 H36 120.0 . . ?
C36 C35 N2 119.5(13) . . ?
C36 C35 C34 120.0 . . ?
C34 C35 N2 120.1(13) . . ?
C35 C34 H34 120.0 . . ?
C35 C34 C33 120.0 . . ?
C33 C34 H34 120.0 . . ?
C32 C33 H33 120.0 . . ?
C34 C33 C32 120.0 . . ?
C34 C33 H33 120.0 . . ?
O8 C16 O7 120(2) . . ?
O8 C16 C17 118(2) . . ?
O7 C16 C17 120(2) . . ?
P2 C39 H39A 109.5 . . ?
P2 C39 H39B 109.5 . . ?
N2 C39 P2 110.6(15) . . ?
N2 C39 H39A 109.5 . . ?
N2 C39 H39B 109.5 . . ?
H39A C39 H39B 108.1 . . ?
C30 C25 P1 121.2(11) . . ?
C30 C25 C26 120.0 . . ?
C26 C25 P1 118.5(11) . . ?
C25 C30 H30 120.0 . . ?
C29 C30 C25 120.0 . . ?
C29 C30 H30 120.0 . . ?
C30 C29 H29 120.0 . . ?
C28 C29 C30 120.0 . . ?
C28 C29 H29 120.0 . . ?
C29 C28 H28 120.0 . . ?
C27 C28 C29 120.0 . . ?
C27 C28 H28 120.0 . . ?
C28 C27 H27 120.0 . . ?
C28 C27 C26 120.0 . . ?
C26 C27 H27 120.0 . . ?
C25 C26 H26 120.0 . . ?
C27 C26 C25 120.0 . . ?
C27 C26 H26 120.0 . . ?
C53 C48 P3 123.1(10) . . ?
C53 C48 C49 120.0 . . ?
C49 C48 P3 116.9(10) . . ?
C48 C53 H53 120.0 . . ?
C48 C53 C52 120.0 . . ?
C52 C53 H53 120.0 . . ?
C53 C52 H52 120.0 . . ?
C51 C52 C53 120.0 . . ?
C51 C52 H52 120.0 . . ?
C52 C51 H51 120.0 . . ?
C52 C51 C50 120.0 . . ?
C50 C51 H51 120.0 . . ?
C51 C50 H50 120.0 . . ?
C49 C50 C51 120.0 . . ?
C49 C50 H50 120.0 . . ?
C48 C49 H49 120.0 . . ?
C50 C49 C48 120.0 . . ?
C50 C49 H49 120.0 . . ?
Zr3 C2 H2 118.6 . . ?
C3 C2 Zr3 72.3(6) . . ?
C3 C2 H2 126.0 . . ?
C1 C2 Zr3 75.0(6) . . ?
C1 C2 H2 126.0 . . ?
C1 C2 C3 108.0 . . ?
Zr3 C3 H3A 117.6 . . ?
C2 C3 Zr3 74.2(6) . . ?
C2 C3 H3A 126.0 . . ?
C4 C3 Zr3 74.2(6) . . ?
C4 C3 C2 108.0 . . ?
C4 C3 H3A 126.0 . . ?
Zr3 C4 H4 118.6 . . ?
C3 C4 Zr3 72.4(6) . . ?
C3 C4 H4 126.0 . . ?
C5 C4 Zr3 75.0(6) . . ?
C5 C4 C3 108.0 . . ?
C5 C4 H4 126.0 . . ?
Zr3 C5 H5 120.2 . . ?
C4 C5 Zr3 72.0(6) . . ?
C4 C5 H5 126.0 . . ?
C4 C5 C1 108.0 . . ?
C1 C5 Zr3 73.6(6) . . ?
C1 C5 H5 126.0 . . ?
Zr3 C1 H1 120.2 . . ?
C2 C1 Zr3 72.0(6) . . ?
C2 C1 C5 108.0 . . ?
C2 C1 H1 126.0 . . ?
C5 C1 Zr3 73.6(6) . . ?
C5 C1 H1 126.0 . . ?
P1 C23 H23A 109.5 2_665 . ?
P1 C23 H23B 109.5 2_665 . ?
N1 C23 P1 110.9(15) . 2_665 ?
N1 C23 H23A 109.5 . . ?
N1 C23 H23B 109.5 . . ?
H23A C23 H23B 108.1 . . ?
P1 C24 H24A 109.3 . . ?
P1 C24 H24B 109.3 . . ?
N1 C24 P1 111.6(12) . . ?
N1 C24 H24A 109.3 . . ?
N1 C24 H24B 109.3 . . ?
H24A C24 H24B 108.0 . . ?
P3 C40 H40A 109.0 . . ?
P3 C40 H40B 109.0 . . ?
N3 C40 P3 112.8(13) . . ?
N3 C40 H40A 109.0 . . ?
N3 C40 H40B 109.0 . . ?
H40A C40 H40B 107.8 . . ?
Zr1 O4 Zr2 110.5(5) . . ?
Zr3 O4 Zr1 113.3(6) . . ?
Zr3 O4 Zr2 111.9(5) . . ?
Zr1 O1 H1A 127.5 . . ?
Zr2 O1 Zr1 105.0(6) . . ?
Zr2 O1 H1A 127.5 . . ?
Zr3 O2 H2A 127.2 . . ?
Zr2 O2 Zr3 105.5(5) . . ?
Zr2 O2 H2A 127.2 . . ?
Zr1 C10 H10 119.8 . . ?
C6 C10 Zr1 73.9(6) . . ?
C6 C10 H10 126.0 . . ?
C9 C10 Zr1 72.1(6) . . ?
C9 C10 H10 126.0 . . ?
C9 C10 C6 108.0 . . ?
Zr1 C6 H6 120.0 . . ?
C10 C6 Zr1 73.6(6) . . ?
C10 C6 H6 126.0 . . ?
C7 C6 Zr1 72.3(6) . . ?
C7 C6 C10 108.0 . . ?
C7 C6 H6 126.0 . . ?
Zr1 C7 H7 118.5 . . ?
C6 C7 Zr1 75.0(6) . . ?
C6 C7 H7 126.0 . . ?
C8 C7 Zr1 72.4(6) . . ?
C8 C7 C6 108.0 . . ?
C8 C7 H7 126.0 . . ?
Zr1 C8 H8 117.4 . . ?
C7 C8 Zr1 74.5(6) . . ?
C7 C8 H8 126.0 . . ?
C7 C8 C9 108.0 . . ?
C9 C8 Zr1 74.2(6) . . ?
C9 C8 H8 126.0 . . ?
Zr1 C9 H9 118.2 . . ?
C10 C9 Zr1 75.1(6) . . ?
C10 C9 C8 108.0 . . ?
C10 C9 H9 126.0 . . ?
C8 C9 Zr1 72.7(6) . . ?
C8 C9 H9 126.0 . . ?

loop_
_geom_bond_atom_site_label_1
_geom_bond_atom_site_label_2
_geom_bond_distance
_geom_bond_site_symmetry_2
_geom_bond_publ_flag
Zr1 Zr3 3.341(3) . ?
Zr1 Zr2 3.333(3) . ?
Zr1 O8 2.208(14) . ?
Zr1 O10 2.200(13) 2_665 ?
Zr1 O3 2.088(13) . ?
Zr1 O4 2.012(12) . ?
Zr1 O1 2.105(13) . ?
Zr1 C10 2.535(16) . ?
Zr1 C6 2.540(16) . ?
Zr1 C7 2.505(15) . ?
Zr1 C8 2.477(15) . ?
Zr1 C9 2.497(15) . ?
Zr3 Zr2 3.339(3) . ?
Zr3 O6 2.271(14) . ?
Zr3 O7 2.210(14) . ?
Zr3 O3 2.085(14) . ?
Zr3 C2 2.479(15) . ?
Zr3 C3 2.454(15) . ?
Zr3 C4 2.478(14) . ?
Zr3 C5 2.517(15) . ?
Zr3 C1 2.517(15) . ?
Zr3 O4 1.988(11) . ?
Zr3 O2 2.116(12) . ?
Zr2 O9 2.185(12) 2_665 ?
Zr2 O5 2.190(14) . ?
Zr2 C13 2.532(15) . ?
Zr2 C15 2.546(15) . ?
Zr2 C14 2.612(15) . ?
Zr2 C11 2.638(15) . ?
Zr2 C12 2.589(15) . ?
Zr2 O4 2.042(11) . ?
Zr2 O1 2.094(14) . ?
Zr2 O2 2.078(12) . ?
P1 C25 1.833(13) . ?
P1 C23 1.96(2) 2_665 ?
P1 C24 1.87(2) . ?
P3 C38 1.85(2) . ?
P3 C48 1.823(13) . ?
P3 C40 1.912(19) . ?
P2 C41 1.88(2) . ?
P2 C42 1.818(13) . ?
P2 C39 1.96(2) . ?
O8 C16 1.31(2) . ?
O10 C60 1.29(2) . ?
O9 C60 1.24(2) . ?
O6 C31 1.27(2) . ?
O7 C16 1.33(3) . ?
O3 H3 0.9300 . ?
O5 C31 1.29(2) . ?
C60 C57 1.50(2) . ?
N3 C41 1.47(2) . ?
N3 C54 1.342(18) . ?
N3 C40 1.48(2) . ?
N1 C20 1.381(17) . ?
N1 C23 1.47(3) . ?
N1 C24 1.52(2) . ?
C41 H41A 0.9700 . ?
C41 H41B 0.9700 . ?
C31 C32 1.40(2) . ?
C13 H13 0.9300 . ?
C13 C15 1.4200 . ?
C13 C12 1.4200 . ?
C15 H15 0.9300 . ?
C15 C14 1.4200 . ?
C14 H14 0.9300 . ?
C14 C11 1.4200 . ?
C11 H11 0.9300 . ?
C11 C12 1.4200 . ?
C12 H12 0.9300 . ?
C54 C59 1.3900 . ?
C54 C55 1.3900 . ?
C59 H59 0.9300 . ?
C59 C58 1.3900 . ?
C58 H58 0.9300 . ?
C58 C57 1.3900 . ?
C57 C56 1.3900 . ?
C56 H56 0.9300 . ?
C56 C55 1.3900 . ?
C55 H55 0.9300 . ?
C17 C22 1.3900 . ?
C17 C18 1.3900 . ?
C17 C16 1.40(3) . ?
C22 H22 0.9300 . ?
C22 C21 1.3900 . ?
C21 H21 0.9300 . ?
C21 C20 1.3900 . ?
C20 C19 1.3900 . ?
C19 H19 0.9300 . ?
C19 C18 1.3900 . ?
C18 H18 0.9300 . ?
N2 C38 1.50(3) . ?
N2 C35 1.45(2) . ?
N2 C39 1.48(3) . ?
C42 C43 1.3900 . ?
C42 C47 1.3900 . ?
C43 H43 0.9300 . ?
C43 C44 1.3900 . ?
C44 H44 0.9300 . ?
C44 C45 1.3900 . ?
C45 H45 0.9300 . ?
C45 C46 1.3900 . ?
C46 H46 0.9300 . ?
C46 C47 1.3900 . ?
C47 H47 0.9300 . ?
C38 H38A 0.9700 . ?
C38 H38B 0.9700 . ?
C32 C37 1.3900 . ?
C32 C33 1.3900 . ?
C37 H37 0.9300 . ?
C37 C36 1.3900 . ?
C36 H36 0.9300 . ?
C36 C35 1.3900 . ?
C35 C34 1.3900 . ?
C34 H34 0.9300 . ?
C34 C33 1.3900 . ?
C33 H33 0.9300 . ?
C39 H39A 0.9700 . ?
C39 H39B 0.9700 . ?
C25 C30 1.3900 . ?
C25 C26 1.3900 . ?
C30 H30 0.9300 . ?
C30 C29 1.3900 . ?
C29 H29 0.9300 . ?
C29 C28 1.3900 . ?
C28 H28 0.9300 . ?
C28 C27 1.3900 . ?
C27 H27 0.9300 . ?
C27 C26 1.3900 . ?
C26 H26 0.9300 . ?
C48 C53 1.3900 . ?
C48 C49 1.3900 . ?
C53 H53 0.9300 . ?
C53 C52 1.3900 . ?
C52 H52 0.9300 . ?
C52 C51 1.3900 . ?
C51 H51 0.9300 . ?
C51 C50 1.3900 . ?
C50 H50 0.9300 . ?
C50 C49 1.3900 . ?
C49 H49 0.9300 . ?
C2 H2 0.9300 . ?
C2 C3 1.4200 . ?
C2 C1 1.4200 . ?
C3 H3A 0.9300 . ?
C3 C4 1.4200 . ?
C4 H4 0.9300 . ?
C4 C5 1.4200 . ?
C5 H5 0.9300 . ?
C5 C1 1.4200 . ?
C1 H1 0.9300 . ?
C23 H23A 0.9700 . ?
C23 H23B 0.9700 . ?
C24 H24A 0.9700 . ?
C24 H24B 0.9700 . ?
C40 H40A 0.9700 . ?
C40 H40B 0.9700 . ?
O1 H1A 0.9300 . ?
O2 H2A 0.9300 . ?
C10 H10 0.9300 . ?
C10 C6 1.4200 . ?
C10 C9 1.4200 . ?
C6 H6 0.9300 . ?
C6 C7 1.4200 . ?
C7 H7 0.9300 . ?
C7 C8 1.4200 . ?
C8 H8 0.9300 . ?
C8 C9 1.4200 . ?
C9 H9 0.9300 . ?

loop_
_geom_torsion_atom_site_label_1
_geom_torsion_atom_site_label_2
_geom_torsion_atom_site_label_3
_geom_torsion_atom_site_label_4
_geom_torsion
_geom_torsion_site_symmetry_1
_geom_torsion_site_symmetry_2
_geom_torsion_site_symmetry_3
_geom_torsion_site_symmetry_4
_geom_torsion_publ_flag
Zr1 O8 C16 O7 17(3) . . . . ?
Zr1 O8 C16 C17 -178.3(12) . . . . ?
Zr1 O10 C60 O9 -1(3) 2_665 . . . ?
Zr1 O10 C60 C57 178.5(10) 2_665 . . . ?
Zr1 C10 C6 C7 64.6(6) . . . . ?
Zr1 C10 C9 C8 -65.8(6) . . . . ?
Zr1 C6 C7 C8 65.4(6) . . . . ?
Zr1 C7 C8 C9 67.2(6) . . . . ?
Zr1 C8 C9 C10 67.4(6) . . . . ?
Zr3 O6 C31 O5 0(3) . . . . ?
Zr3 O6 C31 C32 177.5(11) . . . . ?
Zr3 O7 C16 O8 -19(3) . . . . ?
Zr3 O7 C16 C17 177.0(13) . . . . ?
Zr3 C2 C3 C4 -67.1(6) . . . . ?
Zr3 C2 C1 C5 65.3(6) . . . . ?
Zr3 C3 C4 C5 -67.1(6) . . . . ?
Zr3 C4 C5 C1 -65.4(6) . . . . ?
Zr3 C5 C1 C2 -64.3(6) . . . . ?
Zr2 O9 C60 O10 2(3) 2_665 . . . ?
Zr2 O9 C60 C57 -177.0(10) 2_665 . . . ?
Zr2 O5 C31 O6 0(3) . . . . ?
Zr2 O5 C31 C32 -176.9(12) . . . . ?
Zr2 C13 C15 C14 69.3(6) . . . . ?
Zr2 C13 C12 C11 -68.1(6) . . . . ?
Zr2 C15 C14 C11 67.1(6) . . . . ?
Zr2 C14 C11 C12 64.5(6) . . . . ?
Zr2 C11 C12 C13 65.1(6) . . . . ?
P1 C25 C30 C29 173.8(11) . . . . ?
P1 C25 C26 C27 -174.0(10) . . . . ?
P3 C48 C53 C52 -178.4(10) . . . . ?
P3 C48 C49 C50 178.5(9) . . . . ?
P2 C42 C43 C44 176.2(12) . . . . ?
P2 C42 C47 C46 -176.4(11) . . . . ?
O10 C60 C57 C58 177.8(12) . . . . ?
O10 C60 C57 C56 -9.1(19) . . . . ?
O9 C60 C57 C58 -3(2) . . . . ?
O9 C60 C57 C56 170.2(13) . . . . ?
O6 C31 C32 C37 3(2) . . . . ?
O6 C31 C32 C33 171.5(13) . . . . ?
O5 C31 C32 C37 -179.6(14) . . . . ?
O5 C31 C32 C33 -11(2) . . . . ?
C60 C57 C56 C55 -172.9(13) . . . . ?
N3 C54 C59 C58 -166.8(14) . . . . ?
N3 C54 C55 C56 167.0(14) . . . . ?
N1 C20 C19 C18 172.9(13) . . . . ?
C41 P2 C42 C43 18.7(12) . . . . ?
C41 P2 C42 C47 -165.0(9) . . . . ?
C41 N3 C54 C59 178.9(12) . . . . ?
C41 N3 C54 C55 12(2) . . . . ?
C41 N3 C40 P3 97.3(18) . . . . ?
C31 C32 C37 C36 168.2(16) . . . . ?
C31 C32 C33 C34 -168.9(15) . . . . ?
C13 C15 C14 Zr2 -67.1(6) . . . . ?
C13 C15 C14 C11 0.0 . . . . ?
C15 C13 C12 Zr2 68.1(6) . . . . ?
C15 C13 C12 C11 0.0 . . . . ?
C15 C14 C11 Zr2 -64.5(6) . . . . ?
C15 C14 C11 C12 0.0 . . . . ?
C14 C11 C12 Zr2 -65.1(6) . . . . ?
C14 C11 C12 C13 0.0 . . . . ?
C12 C13 C15 Zr2 -69.3(6) . . . . ?
C12 C13 C15 C14 0.0 . . . . ?
C54 N3 C41 P2 73.7(19) . . . . ?
C54 N3 C40 P3 -76(2) . . . . ?
C54 C59 C58 C57 0.0 . . . . ?
C59 C54 C55 C56 0.0 . . . . ?
C59 C58 C57 C60 173.3(13) . . . . ?
C59 C58 C57 C56 0.0 . . . . ?
C58 C57 C56 C55 0.0 . . . . ?
C57 C56 C55 C54 0.0 . . . . ?
C55 C54 C59 C58 0.0 . . . . ?
C17 C22 C21 C20 0.0 . . . . ?
C22 C17 C18 C19 0.0 . . . . ?
C22 C17 C16 O8 18(3) . . . . ?
C22 C17 C16 O7 -178.0(16) . . . . ?
C22 C21 C20 N1 -172.6(13) . . . . ?
C22 C21 C20 C19 0.0 . . . . ?
C21 C20 C19 C18 0.0 . . . . ?
C20 N1 C23 P1 -76.2(18) . . . 2_665 ?
C20 N1 C24 P1 78.9(18) . . . . ?
C20 C19 C18 C17 0.0 . . . . ?
C18 C17 C22 C21 0.0 . . . . ?
C18 C17 C16 O8 -172.8(15) . . . . ?
C18 C17 C16 O7 -8(3) . . . . ?
N2 C35 C34 C33 172.5(15) . . . . ?
C42 P2 C41 N3 -170.6(15) . . . . ?
C42 C43 C44 C45 0.0 . . . . ?
C43 C42 C47 C46 0.0 . . . . ?
C43 C44 C45 C46 0.0 . . . . ?
C44 C45 C46 C47 0.0 . . . . ?
C45 C46 C47 C42 0.0 . . . . ?
C47 C42 C43 C44 0.0 . . . . ?
C38 P3 C48 C53 -45.6(10) . . . . ?
C38 P3 C48 C49 136.0(9) . . . . ?
C38 N2 C35 C36 -176.4(15) . . . . ?
C38 N2 C35 C34 11(2) . . . . ?
C38 N2 C39 P2 102.8(18) . . . . ?
C32 C37 C36 C35 0.0 . . . . ?
C37 C32 C33 C34 0.0 . . . . ?
C37 C36 C35 N2 -172.5(15) . . . . ?
C37 C36 C35 C34 0.0 . . . . ?
C36 C35 C34 C33 0.0 . . . . ?
C35 N2 C38 P3 67(2) . . . . ?
C35 N2 C39 P2 -73(2) . . . . ?
C35 C34 C33 C32 0.0 . . . . ?
C33 C32 C37 C36 0.0 . . . . ?
C16 C17 C22 C21 169.5(17) . . . . ?
C16 C17 C18 C19 -169.5(17) . . . . ?
C39 P2 C41 N3 90.5(16) . . . . ?
C39 P2 C42 C43 118.4(12) . . . . ?
C39 P2 C42 C47 -65.3(11) . . . . ?
C39 N2 C38 P3 -108.4(18) . . . . ?
C39 N2 C35 C36 -2(2) . . . . ?
C39 N2 C35 C34 -174.0(15) . . . . ?
C25 P1 C24 N1 -175.1(13) . . . . ?
C25 C30 C29 C28 0.0 . . . . ?
C30 C25 C26 C27 0.0 . . . . ?
C30 C29 C28 C27 0.0 . . . . ?
C29 C28 C27 C26 0.0 . . . . ?
C28 C27 C26 C25 0.0 . . . . ?
C26 C25 C30 C29 0.0 . . . . ?
C48 P3 C38 N2 -163.4(15) . . . . ?
C48 C53 C52 C51 0.0 . . . . ?
C53 C48 C49 C50 0.0 . . . . ?
C53 C52 C51 C50 0.0 . . . . ?
C52 C51 C50 C49 0.0 . . . . ?
C51 C50 C49 C48 0.0 . . . . ?
C49 C48 C53 C52 0.0 . . . . ?
C2 C3 C4 Zr3 67.1(6) . . . . ?
C2 C3 C4 C5 0.0 . . . . ?
C3 C2 C1 Zr3 -65.3(6) . . . . ?
C3 C2 C1 C5 0.0 . . . . ?
C3 C4 C5 Zr3 65.4(6) . . . . ?
C3 C4 C5 C1 0.0 . . . . ?
C4 C5 C1 Zr3 64.3(6) . . . . ?
C4 C5 C1 C2 0.0 . . . . ?
C1 C2 C3 Zr3 67.1(6) . . . . ?
C1 C2 C3 C4 0.0 . . . . ?
C23 P1 C25 C30 50.1(11) 2_665 . . . ?
C23 P1 C25 C26 -135.9(10) 2_665 . . . ?
C23 P1 C24 N1 88.2(14) 2_665 . . . ?
C23 N1 C20 C21 -3(2) . . . . ?
C23 N1 C20 C19 -175.7(13) . . . . ?
C23 N1 C24 P1 -103.0(17) . . . . ?
C24 P1 C25 C30 -49.9(11) . . . . ?
C24 P1 C25 C26 124.0(10) . . . . ?
C24 N1 C20 C21 175.2(12) . . . . ?
C24 N1 C20 C19 2.4(19) . . . . ?
C24 N1 C23 P1 105.6(15) . . . 2_665 ?
C40 P3 C38 N2 96.5(16) . . . . ?
C40 P3 C48 C53 53.8(10) . . . . ?
C40 P3 C48 C49 -124.6(9) . . . . ?
C40 N3 C41 P2 -100.5(17) . . . . ?
C40 N3 C54 C59 -7(2) . . . . ?
C40 N3 C54 C55 -174.3(14) . . . . ?
C10 C6 C7 Zr1 -65.4(6) . . . . ?
C10 C6 C7 C8 0.0 . . . . ?
C6 C10 C9 Zr1 65.8(6) . . . . ?
C6 C10 C9 C8 0.0 . . . . ?
C6 C7 C8 Zr1 -67.2(6) . . . . ?
C6 C7 C8 C9 0.0 . . . . ?
C7 C8 C9 Zr1 -67.4(6) . . . . ?
C7 C8 C9 C10 0.0 . . . . ?
C9 C10 C6 Zr1 -64.6(6) . . . . ?
C9 C10 C6 C7 0.0 . . . . ?

loop_
_twin_individual_id
_twin_individual_mass_fraction_refined
1 0.58(10)
2 0.42(10)

loop_
_smtbx_masks_void_nr
_smtbx_masks_void_average_x
_smtbx_masks_void_average_y
_smtbx_masks_void_average_z
_smtbx_masks_void_volume
_smtbx_masks_void_count_electrons
_smtbx_masks_void_content
1 0.000 0.000 0.003 28.7 0.0 '2 ?'
2 -0.239 -0.749 -0.046 15551.5 3715.4 '64 C5H11NO'
3 0.000 0.500 0.503 28.7 0.0 '2 ?'
4 0.250 0.250 0.253 28.7 0.0 '2 ?'
5 0.250 0.750 0.753 28.7 0.0 '2 ?'
6 0.500 0.000 0.503 28.7 0.0 '2 ?'
7 0.500 0.500 0.003 28.7 0.0 '2 ?'
8 0.750 0.250 0.753 28.7 0.0 '2 ?'
9 0.750 0.750 0.253 28.7 0.0 '2 ?'
